data_7028578
loop_
_publ_author_name
'Madsen, Solveig R.'
'Thomsen, Maja K.'
'Scheins, Stephan'
'Chen, Yu-Sheng'
'Finkelmeier, Nils'
'Stalke, Dietmar'
'Overgaard, Jacob'
'Iversen, Bo B.'

_publ_section_title
;
 A structural study of a three-membered linear metal chain compound at
 elevated pressure.
;
_journal_issue 3
_journal_name_full 'Dalton transactions (Cambridge, England : 2003)'
_journal_page_first 1313
_journal_page_last 1320
_journal_paper_doi 10.1039/c3dt52035h
_journal_volume 43
_journal_year 2014
_chemical_formula_moiety 'C40 H32 Cl2 Co3 N12, C H2 Cl2'
_chemical_formula_sum 'C41 H34 Cl4 Co3 N12'
_chemical_formula_weight 1013.45
_chemical_name_systematic
;
 ?
;
_space_group_crystal_system orthorhombic
_space_group_IT_number 34
_space_group_name_Hall 'P 2 -2n'
_space_group_name_H-M_alt 'P n n 2'
_symmetry_space_group_name_Hall 'P 2 -2n'
_symmetry_space_group_name_H-M 'P n n 2'
_atom_sites_solution_hydrogens geom
_audit_creation_date 2013-05-22
_audit_creation_method
;
  Olex2 1.2
  (compiled Apr  9 2013 14:10:59, GUI svn.r4458)
;
_cell_angle_alpha 90
_cell_angle_beta 90
_cell_angle_gamma 90
_cell_formula_units_Z 2
_cell_length_a 13.6906(4)
_cell_length_b 12.6908(9)
_cell_length_c 10.8131(9)
_cell_measurement_pressure 820000(40000)
_cell_measurement_reflns_used 3510
_cell_measurement_temperature 293(2)
_cell_measurement_theta_max 28.3898
_cell_measurement_theta_min 1.4844
_cell_volume 1878.7(2)
_computing_cell_refinement
;
CrysAlisPro, Agilent Technologies,
Version 1.171.35.21 (release 20-01-2012 CrysAlis171 .NET)
(compiled Jan 23 2012,18:06:46)
;
_computing_data_collection
;
CrysAlisPro, Agilent Technologies,
Version 1.171.35.21 (release 20-01-2012 CrysAlis171 .NET)
(compiled Jan 23 2012,18:06:46)
;
_computing_data_reduction
;
CrysAlisPro, Agilent Technologies,
Version 1.171.35.21 (release 20-01-2012 CrysAlis171 .NET)
(compiled Jan 23 2012,18:06:46)
;
_computing_molecular_graphics
;
O. V. Dolomanov, L. J. Bourhis, R. J. Gildea, J. A. K. Howard and H. Puschmann,
OLEX2: a complete structure solution, refinement and analysis program.
J. Appl. Cryst. (2009). 42, 339-341.
;
_computing_publication_material
;
O. V. Dolomanov, L. J. Bourhis, R. J. Gildea, J. A. K. Howard and H. Puschmann,
OLEX2: a complete structure solution, refinement and analysis program.
J. Appl. Cryst. (2009). 42, 339-341.
;
_computing_structure_refinement
;
XL, G.M. Sheldrick, Acta Cryst.
(2008). A64, 112-122
;
_diffrn_ambient_pressure 820000(40000)
_diffrn_ambient_temperature 293(2)
_diffrn_detector_area_resol_mean 10.3590
_diffrn_measured_fraction_theta_full 0.539
_diffrn_measured_fraction_theta_max 0.466
_diffrn_measurement_device_type 'SuperNova, Single source at offset), Atlas'
_diffrn_measurement_method '\w scans'
_diffrn_orient_matrix_UB_11 0.0002353000
_diffrn_orient_matrix_UB_12 -0.0370750000
_diffrn_orient_matrix_UB_13 -0.0490885000
_diffrn_orient_matrix_UB_21 -0.0086161000
_diffrn_orient_matrix_UB_22 0.0412228000
_diffrn_orient_matrix_UB_23 -0.0429487000
_diffrn_orient_matrix_UB_31 0.0510746000
_diffrn_orient_matrix_UB_32 0.0071306000
_diffrn_orient_matrix_UB_33 -0.0070219000
_diffrn_radiation_monochromator mirror
_diffrn_radiation_type 'Mo K\a'
_diffrn_radiation_wavelength 0.7107
_diffrn_reflns_av_R_equivalents 0.0750
_diffrn_reflns_av_unetI/netI 0.0759
_diffrn_reflns_Laue_measured_fraction_full 0.539
_diffrn_reflns_Laue_measured_fraction_max 0.466
_diffrn_reflns_limit_h_max 18
_diffrn_reflns_limit_h_min -18
_diffrn_reflns_limit_k_max 13
_diffrn_reflns_limit_k_min -13
_diffrn_reflns_limit_l_max 10
_diffrn_reflns_limit_l_min -10
_diffrn_reflns_number 11178
_diffrn_reflns_point_group_measured_fraction_full 0.542
_diffrn_reflns_point_group_measured_fraction_max 0.457
_diffrn_reflns_theta_full 25.242
_diffrn_reflns_theta_max 28.452
_diffrn_reflns_theta_min 2.188
_diffrn_source 'SuperNova (Mo) X-ray Source'
_exptl_absorpt_coefficient_mu 1.646
_exptl_absorpt_correction_T_max 1.00000
_exptl_absorpt_correction_T_min 0.91653
_exptl_absorpt_correction_type multi-scan
_exptl_absorpt_process_details
;
CrysAlisPro, Agilent Technologies,
Version 1.171.35.21 (release 20-01-2012 CrysAlis171 .NET)
(compiled Jan 23 2012,18:06:46)
Empirical absorption correction using spherical harmonics,
 implemented in SCALE3 ABSPACK scaling algorithm.
;
_exptl_crystal_colour 'dark green'
_exptl_crystal_density_diffrn 1.781
_exptl_crystal_density_method 'not measured'
_exptl_crystal_description prism
_exptl_crystal_F_000 1026
_exptl_crystal_size_max 0.13
_exptl_crystal_size_mid 0.1
_exptl_crystal_size_min 0.05
_refine_diff_density_max 0.418
_refine_diff_density_min -0.365
_refine_diff_density_rms 0.082
_refine_ls_abs_structure_details
;
 Classical Flack method preferred over Parsons because s.u. lower.
;
_refine_ls_abs_structure_Flack -0.02(5)
_refine_ls_extinction_method none
_refine_ls_goodness_of_fit_ref 1.066
_refine_ls_hydrogen_treatment constr
_refine_ls_matrix_type full
_refine_ls_number_parameters 153
_refine_ls_number_reflns 2169
_refine_ls_number_restraints 42
_refine_ls_restrained_S_all 1.059
_refine_ls_R_factor_all 0.0835
_refine_ls_R_factor_gt 0.0488
_refine_ls_shift/su_max 0.000
_refine_ls_shift/su_mean 0.000
_refine_ls_structure_factor_coef Fsqd
_refine_ls_weighting_details
;
 w=1/[\s^2^(Fo^2^)+(0.0365P)^2^+2.0987P]
 where P=(Fo^2^+2Fc^2^)/3
;
_refine_ls_weighting_scheme calc
_refine_ls_wR_factor_gt 0.0920
_refine_ls_wR_factor_ref 0.1050
_reflns_Friedel_coverage 0.863
_reflns_Friedel_fraction_full 0.545
_reflns_Friedel_fraction_max 0.446
_reflns_number_gt 1584
_reflns_number_total 2169
_reflns_threshold_expression 'I > 2\s(I)'
_cod_data_source_file c3dt52035h.txt
_cod_data_source_block d2a
_cod_database_code 7028578
_chemical_oxdiff_formula 'C40 H40 N12 Cl4 Co3'
_reflns_odcompleteness_completeness 50.61
_reflns_odcompleteness_iscentric 1
_reflns_odcompleteness_theta 26.32
_shelx_space_group_comment
;
The symmetry employed for this shelxl refinement is uniquely defined
by the following loop, which should always be used as a source of
symmetry information in preference to the above space-group names.
They are only intended as comments.
;
_shelxl_version_number 2013-2

loop_
_space_group_symop_operation_xyz
'x, y, z'
'-x, -y, z'
'-x+1/2, y+1/2, z+1/2'
'x+1/2, -y+1/2, z+1/2'

loop_
_atom_site_label
_atom_site_type_symbol
_atom_site_fract_x
_atom_site_fract_y
_atom_site_fract_z
_atom_site_U_iso_or_equiv
_atom_site_adp_type
_atom_site_occupancy
_atom_site_site_symmetry_order
_atom_site_calc_flag
_atom_site_refinement_flags_posn
_atom_site_refinement_flags_adp
_atom_site_refinement_flags_occupancy
_atom_site_disorder_assembly
_atom_site_disorder_group
N1 N 0.5335(5) 0.6765(6) -0.1672(9) 0.019(2) Uiso 1 1 d D . . . .
C1 C 0.4543(6) 0.6229(9) -0.2101(12) 0.025(3) Uiso 1 1 d D . . . .
C2 C 0.4229(7) 0.6340(10) -0.3312(12) 0.034(3) Uiso 1 1 d D . . . .
H2 H 0.3702 0.5946 -0.3594 0.041 Uiso 1 1 calc R U . . .
C3 C 0.4695(7) 0.7032(10) -0.4104(13) 0.038(3) Uiso 1 1 d D . . . .
H3 H 0.4490 0.7112 -0.4918 0.045 Uiso 1 1 calc R U . . .
C4 C 0.5479(7) 0.7602(10) -0.3641(13) 0.037(3) Uiso 1 1 d D . . . .
H4 H 0.5802 0.8085 -0.4142 0.045 Uiso 1 1 calc R U . . .
C5 C 0.5775(7) 0.7452(9) -0.2441(12) 0.031(3) Uiso 1 1 d D . . . .
H5 H 0.6302 0.7841 -0.2147 0.037 Uiso 1 1 calc R U . . .
N2 N 0.4701(5) 0.7245(8) 0.0713(9) 0.025(2) Uiso 1 1 d . . . . .
C6 C 0.4000(6) 0.6618(9) 0.1262(11) 0.023(3) Uiso 1 1 d . . . . .
C7 C 0.3148(7) 0.7103(9) 0.1711(12) 0.031(3) Uiso 1 1 d . . . . .
H7 H 0.2660 0.6700 0.2076 0.037 Uiso 1 1 calc R U . . .
C8 C 0.3039(7) 0.8166(10) 0.1610(13) 0.034(3) Uiso 1 1 d . . . . .
H8 H 0.2479 0.8481 0.1924 0.041 Uiso 1 1 calc R U . . .
C9 C 0.3737(7) 0.8788(10) 0.1055(13) 0.035(3) Uiso 1 1 d . . . . .
H9 H 0.3657 0.9513 0.0985 0.042 Uiso 1 1 calc R U . . .
C10 C 0.4546(7) 0.8300(10) 0.0614(11) 0.030(3) Uiso 1 1 d . . . . .
H10 H 0.5019 0.8708 0.0224 0.036 Uiso 1 1 calc R U . . .
N3 N 0.6952(5) 0.5717(7) -0.0619(9) 0.022(2) Uiso 1 1 d . . . . .
C11 C 0.7889(6) 0.5994(10) -0.0381(11) 0.032(3) Uiso 1 1 d . . . . .
H11 H 0.7997 0.6587 0.0106 0.038 Uiso 1 1 calc R U . . .
C12 C 0.8688(9) 0.5456(11) -0.0812(13) 0.043(4) Uiso 1 1 d . . . . .
H12 H 0.9318 0.5671 -0.0615 0.052 Uiso 1 1 calc R U . . .
C13 C 0.8523(8) 0.4578(11) -0.1554(14) 0.042(3) Uiso 1 1 d . . . . .
H13 H 0.9047 0.4217 -0.1902 0.051 Uiso 1 1 calc R U . . .
C14 C 0.7576(6) 0.4245(9) -0.1770(12) 0.028(3) Uiso 1 1 d . . . . .
H14 H 0.7453 0.3657 -0.2259 0.034 Uiso 1 1 calc R U . . .
C15 C 0.6794(7) 0.4820(10) -0.1232(12) 0.028(3) Uiso 1 1 d . . . . .
N4 N 0.6230(5) 0.6139(8) 0.1731(10) 0.025(2) Uiso 1 1 d . . . . .
C16 C 0.6490(7) 0.6877(11) 0.2593(15) 0.037(3) Uiso 1 1 d . . . . .
H16 H 0.6494 0.7584 0.2368 0.045 Uiso 1 1 calc R U . . .
C17 C 0.6739(8) 0.6617(13) 0.3744(15) 0.052(4) Uiso 1 1 d . . . . .
H17 H 0.6925 0.7146 0.4291 0.062 Uiso 1 1 calc R U . . .
C18 C 0.6729(9) 0.5591(13) 0.4146(16) 0.052(4) Uiso 1 1 d . . . . .
H18 H 0.6913 0.5417 0.4949 0.063 Uiso 1 1 calc R U . . .
C19 C 0.6437(7) 0.4826(11) 0.3314(14) 0.035(3) Uiso 1 1 d . . . . .
H19 H 0.6406 0.4125 0.3561 0.042 Uiso 1 1 calc R U . . .
C20 C 0.6185(6) 0.5107(9) 0.2088(12) 0.022(3) Uiso 1 1 d . . . . .
N6 N 0.5834(6) 0.4440(9) 0.1209(11) 0.025(3) Uiso 1 1 d . . . . .
N5 N 0.5838(6) 0.4472(8) -0.1267(10) 0.020(2) Uiso 1 1 d . . . . .
Cl1 Cl 0.68505(14) 0.8222(2) 0.0062(4) 0.0329(7) Uani 1 1 d . . . . .
Co1 Co 0.58698(7) 0.65676(10) 0.0044(2) 0.0224(4) Uani 1 1 d . . . . .
Co2 Co 0.5000 0.5000 -0.0011(3) 0.0211(5) Uani 1 2 d S T P . .
C21A C 0.0289(19) 0.493(4) 0.308(4) 0.051(12) Uiso 0.428(12) 1 d D U P A -1
H21A H 0.0228 0.4257 0.3490 0.061 Uiso 0.428(12) 1 calc R U P A -1
H21B H 0.0557 0.5426 0.3674 0.061 Uiso 0.428(12) 1 calc R U P A -1
Cl2A Cl 0.1123(8) 0.4799(10) 0.1860(14) 0.072(4) Uiso 0.428(12) 1 d D U P A -1
Cl3A Cl -0.0868(9) 0.5359(12) 0.267(2) 0.073(4) Uiso 0.428(12) 1 d D U P A -1
C21B C 0.057(7) 0.517(9) 0.27(3) 0.04(3) Uiso 0.072(12) 1 d D U P A -2
H21C H 0.0913 0.5634 0.3311 0.051 Uiso 0.072(12) 1 calc R U P A -2
H21D H 0.0624 0.5469 0.1926 0.051 Uiso 0.072(12) 1 calc R U P A -2
Cl2B Cl 0.118(4) 0.396(7) 0.274(8) 0.09(2) Uiso 0.072(12) 1 d D U P A -2
Cl3B Cl -0.065(4) 0.516(6) 0.316(7) 0.039(15) Uiso 0.072(12) 1 d D U P A -2

loop_
_atom_site_aniso_label
_atom_site_aniso_U_11
_atom_site_aniso_U_22
_atom_site_aniso_U_33
_atom_site_aniso_U_23
_atom_site_aniso_U_13
_atom_site_aniso_U_12
Cl1 0.0319(10) 0.027(2) 0.039(3) -0.0006(18) -0.002(2) -0.0066(10)
Co1 0.0188(5) 0.0180(11) 0.0303(14) -0.0006(9) 0.0016(10) -0.0004(5)
Co2 0.0173(7) 0.0163(15) 0.0297(19) 0.000 0.000 0.0006(7)

loop_
_atom_type_symbol
_atom_type_description
_atom_type_scat_dispersion_real
_atom_type_scat_dispersion_imag
_atom_type_scat_source
C C 0.0033 0.0016 'International Tables Vol C Tables 4.2.6.8 and 6.1.1.4'
H H 0.0000 0.0000 'International Tables Vol C Tables 4.2.6.8 and 6.1.1.4'
N N 0.0061 0.0033 'International Tables Vol C Tables 4.2.6.8 and 6.1.1.4'
Cl Cl 0.1484 0.1585 'International Tables Vol C Tables 4.2.6.8 and 6.1.1.4'
Co Co 0.3494 0.9721 'International Tables Vol C Tables 4.2.6.8 and 6.1.1.4'

loop_
_geom_angle_atom_site_label_1
_geom_angle_atom_site_label_2
_geom_angle_atom_site_label_3
_geom_angle
_geom_angle_site_symmetry_1
_geom_angle_site_symmetry_3
C1 N1 Co1 122.8(8) . .
C5 N1 C1 118.0(11) . .
C5 N1 Co1 119.1(7) . .
N1 C1 C2 121.2(10) . .
N1 C1 N5 113.8(11) . 2_665
N5 C1 C2 124.8(10) 2_665 .
C3 C2 C1 120.5(11) . .
C2 C3 C4 117.7(13) . .
C5 C4 C3 119.8(12) . .
N1 C5 C4 122.7(10) . .
C6 N2 Co1 118.3(8) . .
C10 N2 C6 119.5(8) . .
C10 N2 Co1 122.1(7) . .
N2 C6 C7 118.2(10) . .
N6 C6 N2 115.7(9) 2_665 .
N6 C6 C7 125.7(10) 2_665 .
C8 C7 C6 119.8(10) . .
C7 C8 C9 121.8(11) . .
C10 C9 C8 117.3(12) . .
C9 C10 N2 123.4(11) . .
C11 N3 Co1 120.1(8) . .
C15 N3 C11 118.0(9) . .
C15 N3 Co1 121.8(6) . .
N3 C11 C12 124.2(12) . .
C11 C12 C13 117.7(11) . .
C14 C13 C12 119.6(12) . .
C13 C14 C15 118.7(11) . .
N3 C15 C14 121.3(9) . .
N3 C15 N5 116.1(10) . .
N5 C15 C14 122.5(11) . .
C16 N4 Co1 120.6(11) . .
C20 N4 C16 118.3(13) . .
C20 N4 Co1 121.0(7) . .
C17 C16 N4 122.2(15) . .
C16 C17 C18 121.9(15) . .
C17 C18 C19 117.5(17) . .
C18 C19 C20 120.2(15) . .
N4 C20 C19 119.7(10) . .
N6 C20 N4 114.5(12) . .
N6 C20 C19 125.7(12) . .
C6 N6 Co2 120.1(8) 2_665 .
C20 N6 C6 121.7(11) . 2_665
C20 N6 Co2 117.9(9) . .
C1 N5 C15 125.9(11) 2_665 .
C1 N5 Co2 118.0(7) 2_665 .
C15 N5 Co2 116.1(9) . .
N1 Co1 Cl1 95.7(3) . .
N1 Co1 Co2 84.0(2) . .
N2 Co1 N1 89.3(4) . .
N2 Co1 N3 172.7(4) . .
N2 Co1 N4 89.1(4) . .
N2 Co1 Cl1 93.9(3) . .
N2 Co1 Co2 88.1(3) . .
N3 Co1 N1 90.4(4) . .
N3 Co1 Cl1 93.4(3) . .
N3 Co1 Co2 84.7(3) . .
N4 Co1 N1 169.1(3) . .
N4 Co1 N3 89.9(4) . .
N4 Co1 Cl1 95.2(3) . .
N4 Co1 Co2 85.2(3) . .
Co2 Co1 Cl1 178.02(11) . .
N6 Co2 N6 91.1(7) . 2_665
N6 Co2 N5 90.1(3) 2_665 2_665
N6 Co2 N5 178.4(6) . 2_665
N6 Co2 N5 90.1(3) . .
N6 Co2 N5 178.4(6) 2_665 .
N6 Co2 Co1 89.7(3) . .
N6 Co2 Co1 89.7(3) 2_665 2_665
N6 Co2 Co1 88.3(3) . 2_665
N6 Co2 Co1 88.3(3) 2_665 .
N5 Co2 N5 88.8(6) 2_665 .
N5 Co2 Co1 90.6(3) . .
N5 Co2 Co1 91.5(3) 2_665 .
N5 Co2 Co1 91.5(3) . 2_665
N5 Co2 Co1 90.6(3) 2_665 2_665
Co1 Co2 Co1 177.1(2) . 2_665
Cl3A C21A Cl2A 116(2) . .
Cl3B C21B Cl2B 117(4) . .

loop_
_geom_bond_atom_site_label_1
_geom_bond_atom_site_label_2
_geom_bond_distance
_geom_bond_site_symmetry_2
N1 C1 1.361(11) .
N1 C5 1.348(12) .
N1 Co1 2.011(10) .
C1 C2 1.385(14) .
C1 N5 1.370(15) 2_665
C2 C3 1.382(14) .
C3 C4 1.387(13) .
C4 C5 1.373(15) .
N2 C6 1.381(13) .
N2 C10 1.360(14) .
N2 Co1 1.955(8) .
C6 C7 1.406(14) .
C6 N6 1.364(13) 2_665
C7 C8 1.362(16) .
C8 C9 1.377(16) .
C9 C10 1.354(15) .
N3 C11 1.355(12) .
N3 C15 1.335(16) .
N3 Co1 1.968(8) .
C11 C12 1.371(16) .
C12 C13 1.392(19) .
C13 C14 1.385(14) .
C14 C15 1.420(14) .
C15 N5 1.381(13) .
N4 C16 1.368(16) .
N4 C20 1.367(14) .
N4 Co1 1.966(10) .
C16 C17 1.33(2) .
C17 C18 1.37(2) .
C18 C19 1.383(19) .
C19 C20 1.416(18) .
C20 N6 1.360(16) .
N6 C6 1.364(13) 2_665
N6 Co2 1.884(11) .
N5 C1 1.370(15) 2_665
N5 Co2 1.900(10) .
Cl1 Co1 2.493(3) .
Co1 Co2 2.3193(12) .
Co2 N6 1.884(11) 2_665
Co2 N5 1.900(10) 2_665
Co2 Co1 2.3193(12) 2_665
C21A Cl2A 1.75(3) .
C21A Cl3A 1.73(3) .
C21B Cl2B 1.75(4) .
C21B Cl3B 1.73(4) .

loop_
_geom_torsion_atom_site_label_1
_geom_torsion_atom_site_label_2
_geom_torsion_atom_site_label_3
_geom_torsion_atom_site_label_4
_geom_torsion
_geom_torsion_site_symmetry_1
_geom_torsion_site_symmetry_4
N1 C1 C2 C3 -2.4(14) . .
C1 N1 C5 C4 -2.3(15) . .
C1 C2 C3 C4 0.0(17) . .
C2 C3 C4 C5 1.2(17) . .
C3 C4 C5 N1 0.0(16) . .
C5 N1 C1 C2 3.5(13) . .
C5 N1 C1 N5 178.3(10) . 2_665
N2 C6 C7 C8 -0.8(15) . .
C6 N2 C10 C9 1.5(15) . .
C6 C7 C8 C9 1.2(18) . .
C6 N6 Co2 N6 120.1(9) 2_665 2_665
C6 N6 Co2 N5 -61.1(8) 2_665 .
C6 N6 Co2 Co1 30.4(8) 2_665 2_665
C6 N6 Co2 Co1 -151.7(8) 2_665 .
C7 C8 C9 C10 -0.3(19) . .
C8 C9 C10 N2 -1.1(18) . .
C10 N2 C6 C7 -0.5(13) . .
C10 N2 C6 N6 173.4(9) . 2_665
N3 C11 C12 C13 0.9(17) . .
N3 C15 N5 C1 160.1(12) . 2_665
N3 C15 N5 Co2 -21.4(15) . .
C11 N3 C15 C14 -8.7(18) . .
C11 N3 C15 N5 169.0(10) . .
C11 C12 C13 C14 -4(2) . .
C12 C13 C14 C15 0(2) . .
C13 C14 C15 N3 5.9(19) . .
C13 C14 C15 N5 -171.6(12) . .
C14 C15 N5 C1 -22(2) . 2_665
C14 C15 N5 Co2 156.2(10) . .
C15 N3 C11 C12 5.4(15) . .
N4 C16 C17 C18 -1.5(16) . .
N4 C20 N6 C6 160.6(9) . 2_665
N4 C20 N6 Co2 -25.5(12) . .
C16 N4 C20 C19 -2.2(14) . .
C16 N4 C20 N6 174.2(8) . .
C16 C17 C18 C19 -0.8(18) . .
C17 C18 C19 C20 1.6(17) . .
C18 C19 C20 N4 -0.1(16) . .
C18 C19 C20 N6 -176.0(10) . .
C19 C20 N6 C6 -23.3(16) . 2_665
C19 C20 N6 Co2 150.7(9) . .
C20 N4 C16 C17 3.0(14) . .
C20 N6 Co2 N6 -54.0(8) . 2_665
C20 N6 Co2 N5 124.9(10) . .
C20 N6 Co2 Co1 -143.6(9) . 2_665
C20 N6 Co2 Co1 34.3(9) . .
N6 C6 C7 C8 -174.1(11) 2_665 .
N5 C1 C2 C3 -176.6(12) 2_665 .
Co1 N1 C1 C2 -176.2(7) . .
Co1 N1 C1 N5 -1.4(12) . 2_665
Co1 N1 C5 C4 177.4(8) . .
Co1 N2 C6 C7 -178.2(8) . .
Co1 N2 C6 N6 -4.3(12) . 2_665
Co1 N2 C10 C9 179.1(10) . .
Co1 N3 C11 C12 -179.4(9) . .
Co1 N3 C15 C14 176.2(9) . .
Co1 N3 C15 N5 -6.1(17) . .
Co1 N4 C16 C17 -180.0(8) . .
Co1 N4 C20 C19 -179.2(7) . .
Co1 N4 C20 N6 -2.8(12) . .
